data_4066826
loop_
_publ_author_name
'Qiu, Zaozao'
'Deng, Liang'
'Chan, Hoi-Shan'
'Xie, Zuowei'

_publ_section_title
;
 Synthesis and Structural Characterization of Group 10
 Metal&#x2212;Carboryne Complexes
;
_journal_issue 20
_journal_name_full Organometallics
_journal_page_first 4541
_journal_paper_doi 10.1021/om100669x
_journal_volume 29
_journal_year 2010
_chemical_formula_sum 'C38 H40 B10 Ni P2'
_chemical_formula_weight 725.45
_chemical_name_systematic
; 
 ? 
;
_space_group_IT_number 14
_symmetry_cell_setting monoclinic
_symmetry_space_group_name_Hall '-P 2yn'
_symmetry_space_group_name_H-M 'P 1 21/n 1'
_atom_sites_solution_hydrogens geom
_atom_sites_solution_primary direct
_atom_sites_solution_secondary difmap
_audit_creation_method SHELXL-97
_cell_angle_alpha 90.00
_cell_angle_beta 92.85(3)
_cell_angle_gamma 90.00
_cell_formula_units_Z 4
_cell_length_a 14.767(3)
_cell_length_b 16.511(3)
_cell_length_c 16.039(3)
_cell_measurement_temperature 293(2)
_cell_volume 3905.8(13)
_computing_structure_refinement 'SHELXL-97 (Sheldrick, 1997)'
_computing_structure_solution 'SHELXS-97 (Sheldrick, 1990)'
_diffrn_ambient_temperature 293(2)
_diffrn_measured_fraction_theta_full 0.994
_diffrn_measured_fraction_theta_max 0.994
_diffrn_radiation_monochromator graphite
_diffrn_radiation_source 'fine-focus sealed tube'
_diffrn_radiation_type MoK\a
_diffrn_radiation_wavelength 0.71073
_diffrn_reflns_av_R_equivalents 0.0422
_diffrn_reflns_av_sigmaI/netI 0.0930
_diffrn_reflns_limit_h_max 17
_diffrn_reflns_limit_h_min 0
_diffrn_reflns_limit_k_max 19
_diffrn_reflns_limit_k_min 0
_diffrn_reflns_limit_l_max 19
_diffrn_reflns_limit_l_min -19
_diffrn_reflns_number 7173
_diffrn_reflns_theta_full 25.06
_diffrn_reflns_theta_max 25.06
_diffrn_reflns_theta_min 2.21
_exptl_absorpt_coefficient_mu 0.606
_exptl_absorpt_correction_T_max 0.8884
_exptl_absorpt_correction_T_min 0.7125
_exptl_absorpt_correction_type multi-scan
_exptl_crystal_colour red
_exptl_crystal_density_diffrn 1.234
_exptl_crystal_density_method 'not measured'
_exptl_crystal_description block
_exptl_crystal_F_000 1504
_exptl_crystal_size_max 0.60
_exptl_crystal_size_mid 0.40
_exptl_crystal_size_min 0.20
_refine_diff_density_max 0.294
_refine_diff_density_min -0.369
_refine_diff_density_rms 0.064
_refine_ls_extinction_method none
_refine_ls_goodness_of_fit_ref 1.004
_refine_ls_hydrogen_treatment riding
_refine_ls_matrix_type full
_refine_ls_number_parameters 460
_refine_ls_number_reflns 6890
_refine_ls_number_restraints 0
_refine_ls_restrained_S_all 1.004
_refine_ls_R_factor_all 0.1117
_refine_ls_R_factor_gt 0.0493
_refine_ls_shift/su_max 0.007
_refine_ls_shift/su_mean 0.001
_refine_ls_structure_factor_coef Fsqd
_refine_ls_weighting_details 'calc w=1/[\s^2^(Fo^2^)+(0.0527P)^2^+0.0000P] where P=(Fo^2^+2Fc^2^)/3'
_refine_ls_weighting_scheme calc
_refine_ls_wR_factor_gt 0.1173
_refine_ls_wR_factor_ref 0.1384
_reflns_number_gt 4341
_reflns_number_total 6890
_reflns_threshold_expression >2sigma(I)
_cod_data_source_file om100669x_si_001.cif
_cod_data_source_block 1
_cod_original_cell_volume 3906.0(14)
_cod_original_sg_symbol_H-M P2(1)/n
_cod_database_code 4066826

loop_
_symmetry_equiv_pos_as_xyz
'x, y, z'
'-x+1/2, y+1/2, -z+1/2'
'-x, -y, -z'
'x-1/2, -y-1/2, z-1/2'

loop_
_atom_site_label
_atom_site_type_symbol
_atom_site_fract_x
_atom_site_fract_y
_atom_site_fract_z
_atom_site_U_iso_or_equiv
_atom_site_adp_type
_atom_site_occupancy
_atom_site_symmetry_multiplicity
_atom_site_calc_flag
_atom_site_refinement_flags
Ni1 Ni 0.34242(3) 0.19886(3) 0.54542(3) 0.03729(15) Uani 1 1 d .
P1 P 0.23080(7) 0.17953(6) 0.45319(6) 0.0401(2) Uani 1 1 d .
P2 P 0.40465(7) 0.31778(6) 0.52252(6) 0.0414(2) Uani 1 1 d .
C1 C 0.4171(2) 0.1546(2) 0.6370(2) 0.0427(9) Uani 1 1 d .
C2 C 0.3333(2) 0.1020(2) 0.6096(2) 0.0427(9) Uani 1 1 d .
C11 C 0.1929(3) 0.0740(2) 0.4472(2) 0.0415(9) Uani 1 1 d .
C12 C 0.1345(3) 0.0444(2) 0.5046(3) 0.0517(10) Uani 1 1 d .
H12A H 0.1123 0.0789 0.5446 0.062 Uiso 1 1 calc R
C13 C 0.1086(3) -0.0363(3) 0.5032(3) 0.0592(11) Uani 1 1 d .
H13A H 0.0694 -0.0558 0.5422 0.071 Uiso 1 1 calc R
C14 C 0.1411(3) -0.0871(3) 0.4442(3) 0.0695(14) Uani 1 1 d .
H14A H 0.1231 -0.1411 0.4426 0.083 Uiso 1 1 calc R
C15 C 0.1999(4) -0.0590(3) 0.3874(3) 0.0739(14) Uani 1 1 d .
H15A H 0.2221 -0.0939 0.3478 0.089 Uiso 1 1 calc R
C16 C 0.2262(3) 0.0213(2) 0.3891(3) 0.0604(12) Uani 1 1 d .
H16A H 0.2666 0.0401 0.3509 0.072 Uiso 1 1 calc R
C21 C 0.2593(3) 0.1988(2) 0.3456(2) 0.0438(9) Uani 1 1 d .
C22 C 0.1970(3) 0.2229(2) 0.2826(3) 0.0584(11) Uani 1 1 d .
H22A H 0.1367 0.2315 0.2944 0.070 Uiso 1 1 calc R
C23 C 0.2249(4) 0.2342(3) 0.2019(3) 0.0747(14) Uani 1 1 d .
H23A H 0.1835 0.2511 0.1598 0.090 Uiso 1 1 calc R
C24 C 0.3139(4) 0.2205(3) 0.1843(3) 0.0794(16) Uani 1 1 d .
H24A H 0.3322 0.2279 0.1302 0.095 Uiso 1 1 calc R
C25 C 0.3756(4) 0.1961(3) 0.2457(3) 0.0732(14) Uani 1 1 d .
H25A H 0.4356 0.1870 0.2334 0.088 Uiso 1 1 calc R
C26 C 0.3485(3) 0.1850(2) 0.3259(3) 0.0545(11) Uani 1 1 d .
H26A H 0.3906 0.1681 0.3674 0.065 Uiso 1 1 calc R
C31 C 0.1289(3) 0.2370(2) 0.4739(2) 0.0442(9) Uani 1 1 d .
C32 C 0.0447(3) 0.2211(3) 0.4356(3) 0.0541(11) Uani 1 1 d .
H32A H 0.0379 0.1783 0.3981 0.065 Uiso 1 1 calc R
C33 C -0.0296(3) 0.2684(3) 0.4528(3) 0.0679(13) Uani 1 1 d .
H33A H -0.0859 0.2574 0.4268 0.081 Uiso 1 1 calc R
C34 C -0.0202(4) 0.3313(3) 0.5079(3) 0.0825(17) Uani 1 1 d .
H34A H -0.0698 0.3638 0.5184 0.099 Uiso 1 1 calc R
C35 C 0.0618(4) 0.3466(3) 0.5476(4) 0.0829(16) Uani 1 1 d .
H35A H 0.0676 0.3888 0.5858 0.099 Uiso 1 1 calc R
C36 C 0.1364(3) 0.2994(3) 0.5314(3) 0.0642(12) Uani 1 1 d .
H36A H 0.1919 0.3097 0.5593 0.077 Uiso 1 1 calc R
C41 C 0.5047(3) 0.3093(2) 0.4615(2) 0.0469(9) Uani 1 1 d .
C42 C 0.5605(3) 0.2433(3) 0.4749(3) 0.0720(14) Uani 1 1 d .
H42A H 0.5459 0.2047 0.5143 0.086 Uiso 1 1 calc R
C43 C 0.6380(4) 0.2334(3) 0.4307(4) 0.0952(19) Uani 1 1 d .
H43A H 0.6760 0.1892 0.4412 0.114 Uiso 1 1 calc R
C44 C 0.6584(4) 0.2896(3) 0.3713(4) 0.097(2) Uani 1 1 d .
H44A H 0.7092 0.2826 0.3401 0.116 Uiso 1 1 calc R
C45 C 0.6041(4) 0.3553(4) 0.3581(3) 0.0917(18) Uani 1 1 d .
H45A H 0.6188 0.3938 0.3188 0.110 Uiso 1 1 calc R
C46 C 0.5276(3) 0.3652(3) 0.4025(3) 0.0657(12) Uani 1 1 d .
H46A H 0.4908 0.4103 0.3926 0.079 Uiso 1 1 calc R
C51 C 0.3351(3) 0.3983(2) 0.4729(2) 0.0431(9) Uani 1 1 d .
C52 C 0.3010(3) 0.3884(2) 0.3915(3) 0.0552(11) Uani 1 1 d .
H52A H 0.3196 0.3445 0.3604 0.066 Uiso 1 1 calc R
C53 C 0.2395(3) 0.4433(3) 0.3559(3) 0.0662(13) Uani 1 1 d .
H53A H 0.2157 0.4347 0.3018 0.079 Uiso 1 1 calc R
C54 C 0.2133(3) 0.5102(3) 0.3995(3) 0.0722(14) Uani 1 1 d .
H54A H 0.1720 0.5470 0.3757 0.087 Uiso 1 1 calc R
C55 C 0.2496(4) 0.5214(3) 0.4791(3) 0.0823(16) Uani 1 1 d .
H55A H 0.2335 0.5671 0.5088 0.099 Uiso 1 1 calc R
C56 C 0.3093(3) 0.4663(3) 0.5160(3) 0.0622(12) Uani 1 1 d .
H56A H 0.3324 0.4750 0.5702 0.075 Uiso 1 1 calc R
C61 C 0.4461(3) 0.3648(2) 0.6203(2) 0.0434(9) Uani 1 1 d .
C62 C 0.5292(3) 0.4018(2) 0.6311(3) 0.0568(11) Uani 1 1 d .
H62A H 0.5689 0.4013 0.5878 0.068 Uiso 1 1 calc R
C63 C 0.5545(3) 0.4395(3) 0.7052(3) 0.0699(13) Uani 1 1 d .
H63A H 0.6117 0.4629 0.7121 0.084 Uiso 1 1 calc R
C64 C 0.4965(4) 0.4430(3) 0.7684(3) 0.0672(13) Uani 1 1 d .
H64A H 0.5136 0.4700 0.8176 0.081 Uiso 1 1 calc R
C65 C 0.4126(3) 0.4069(3) 0.7597(3) 0.0621(12) Uani 1 1 d .
H65A H 0.3729 0.4091 0.8029 0.075 Uiso 1 1 calc R
C66 C 0.3876(3) 0.3669(2) 0.6857(3) 0.0543(11) Uani 1 1 d .
H66A H 0.3314 0.3415 0.6799 0.065 Uiso 1 1 calc R
B3 B 0.4361(3) 0.0673(3) 0.5826(3) 0.0566(13) Uani 1 1 d .
H3 H 0.4602 0.0633 0.5189 0.068 Uiso 1 1 calc R
B4 B 0.5087(4) 0.0969(4) 0.6680(3) 0.0679(15) Uani 1 1 d .
H4 H 0.5802 0.1121 0.6599 0.081 Uiso 1 1 calc R
B5 B 0.4417(4) 0.1498(4) 0.7414(3) 0.0697(16) Uani 1 1 d .
H5 H 0.4710 0.1991 0.7801 0.084 Uiso 1 1 calc R
B6 B 0.3286(3) 0.1532(3) 0.7012(3) 0.0529(12) Uani 1 1 d .
H6 H 0.2839 0.2046 0.7138 0.063 Uiso 1 1 calc R
B7 B 0.3525(4) 0.0015(3) 0.6180(3) 0.0633(15) Uani 1 1 d .
H7 H 0.3221 -0.0457 0.5771 0.076 Uiso 1 1 calc R
B8 B 0.4664(4) -0.0038(4) 0.6600(4) 0.0774(18) Uani 1 1 d .
H8 H 0.5113 -0.0552 0.6480 0.093 Uiso 1 1 calc R
B9 B 0.4688(4) 0.0475(4) 0.7579(4) 0.0758(17) Uani 1 1 d .
H9 H 0.5162 0.0294 0.8097 0.091 Uiso 1 1 calc R
B10 B 0.3588(4) 0.0810(4) 0.7778(3) 0.0686(15) Uani 1 1 d .
H10 H 0.3343 0.0841 0.8414 0.082 Uiso 1 1 calc R
B11 B 0.2867(4) 0.0543(3) 0.6901(3) 0.0613(14) Uani 1 1 d .
H11 H 0.2141 0.0412 0.6948 0.074 Uiso 1 1 calc R
B12 B 0.3731(4) -0.0131(4) 0.7269(3) 0.0710(16) Uani 1 1 d .
H12 H 0.3575 -0.0708 0.7574 0.085 Uiso 1 1 calc R

loop_
_atom_site_aniso_label
_atom_site_aniso_U_11
_atom_site_aniso_U_22
_atom_site_aniso_U_33
_atom_site_aniso_U_23
_atom_site_aniso_U_13
_atom_site_aniso_U_12
Ni1 0.0384(3) 0.0349(3) 0.0385(3) 0.0007(2) 0.00106(19) -0.0006(2)
P1 0.0412(5) 0.0375(5) 0.0412(6) 0.0011(4) -0.0006(4) 0.0015(4)
P2 0.0440(6) 0.0358(5) 0.0446(6) 0.0000(4) 0.0037(4) -0.0007(4)
C1 0.039(2) 0.049(2) 0.040(2) -0.0018(17) 0.0000(17) -0.0010(18)
C2 0.042(2) 0.045(2) 0.041(2) 0.0023(17) -0.0018(17) -0.0037(18)
C11 0.044(2) 0.036(2) 0.044(2) 0.0018(17) -0.0090(18) -0.0022(17)
C12 0.051(2) 0.052(3) 0.052(3) -0.001(2) 0.001(2) -0.006(2)
C13 0.058(3) 0.053(3) 0.067(3) 0.009(2) 0.005(2) -0.013(2)
C14 0.092(4) 0.039(2) 0.077(3) -0.001(2) 0.004(3) -0.010(2)
C15 0.104(4) 0.046(3) 0.074(3) -0.006(2) 0.026(3) -0.008(3)
C16 0.079(3) 0.047(3) 0.057(3) -0.001(2) 0.014(2) -0.006(2)
C21 0.051(2) 0.0335(19) 0.047(2) -0.0002(17) 0.0078(18) -0.0020(18)
C22 0.068(3) 0.053(3) 0.053(3) 0.008(2) -0.004(2) 0.000(2)
C23 0.112(4) 0.066(3) 0.045(3) 0.011(2) -0.006(3) 0.003(3)
C24 0.124(5) 0.059(3) 0.058(3) 0.012(2) 0.030(3) 0.007(3)
C25 0.089(4) 0.058(3) 0.076(3) -0.004(3) 0.039(3) 0.006(3)
C26 0.063(3) 0.044(2) 0.059(3) -0.001(2) 0.015(2) 0.004(2)
C31 0.046(2) 0.043(2) 0.044(2) 0.0017(18) 0.0016(18) 0.0044(18)
C32 0.055(3) 0.061(3) 0.047(2) 0.007(2) 0.000(2) 0.003(2)
C33 0.042(2) 0.095(4) 0.066(3) 0.018(3) 0.004(2) 0.014(3)
C34 0.066(4) 0.088(4) 0.096(4) 0.012(3) 0.034(3) 0.031(3)
C35 0.075(4) 0.077(4) 0.098(4) -0.028(3) 0.021(3) 0.012(3)
C36 0.056(3) 0.070(3) 0.067(3) -0.014(2) 0.004(2) 0.004(2)
C41 0.049(2) 0.041(2) 0.051(2) -0.0025(19) 0.0063(18) -0.0032(19)
C42 0.067(3) 0.051(3) 0.101(4) 0.011(3) 0.035(3) 0.003(2)
C43 0.078(4) 0.063(3) 0.149(6) -0.004(3) 0.052(4) 0.007(3)
C44 0.097(4) 0.082(4) 0.119(5) -0.014(4) 0.067(4) -0.011(3)
C45 0.091(4) 0.096(4) 0.092(4) 0.020(3) 0.045(4) -0.008(4)
C46 0.064(3) 0.061(3) 0.074(3) 0.012(2) 0.019(3) -0.005(2)
C51 0.045(2) 0.036(2) 0.048(2) 0.0026(17) 0.0008(18) -0.0020(17)
C52 0.074(3) 0.038(2) 0.054(3) 0.0017(19) -0.002(2) -0.006(2)
C53 0.079(3) 0.056(3) 0.062(3) 0.011(2) -0.015(3) 0.004(3)
C54 0.070(3) 0.059(3) 0.087(4) 0.009(3) -0.006(3) 0.017(3)
C55 0.095(4) 0.073(3) 0.078(4) -0.009(3) -0.006(3) 0.037(3)
C56 0.076(3) 0.053(3) 0.056(3) -0.011(2) -0.009(2) 0.015(2)
C61 0.051(2) 0.0294(19) 0.050(2) 0.0010(17) -0.0017(19) 0.0022(17)
C62 0.058(3) 0.055(3) 0.056(3) 0.003(2) -0.003(2) -0.008(2)
C63 0.070(3) 0.073(3) 0.066(3) 0.007(3) -0.011(3) -0.026(3)
C64 0.091(4) 0.052(3) 0.056(3) -0.003(2) -0.019(3) -0.008(3)
C65 0.082(3) 0.056(3) 0.049(3) -0.003(2) 0.007(2) 0.014(3)
C66 0.051(3) 0.054(3) 0.057(3) -0.008(2) 0.001(2) -0.006(2)
B3 0.061(3) 0.050(3) 0.060(3) -0.001(2) 0.014(3) 0.011(2)
B4 0.048(3) 0.086(4) 0.068(4) 0.017(3) -0.008(3) 0.014(3)
B5 0.071(4) 0.096(4) 0.041(3) 0.001(3) -0.014(3) -0.016(3)
B6 0.055(3) 0.060(3) 0.044(3) -0.002(2) 0.007(2) 0.003(2)
B7 0.087(4) 0.044(3) 0.059(3) 0.009(2) -0.004(3) 0.004(3)
B8 0.085(4) 0.070(4) 0.077(4) 0.019(3) 0.008(3) 0.029(3)
B9 0.072(4) 0.096(5) 0.057(3) 0.018(3) -0.017(3) 0.007(3)
B10 0.075(4) 0.084(4) 0.047(3) 0.014(3) 0.006(3) 0.000(3)
B11 0.060(3) 0.063(3) 0.062(3) 0.020(3) 0.002(3) -0.007(3)
B12 0.085(4) 0.070(4) 0.058(4) 0.021(3) -0.001(3) 0.006(3)

loop_
_atom_type_symbol
_atom_type_description
_atom_type_scat_dispersion_real
_atom_type_scat_dispersion_imag
_atom_type_scat_source
C C 0.0033 0.0016 'International Tables Vol C Tables 4.2.6.8 and 6.1.1.4'
H H 0.0000 0.0000 'International Tables Vol C Tables 4.2.6.8 and 6.1.1.4'
B B 0.0013 0.0007 'International Tables Vol C Tables 4.2.6.8 and 6.1.1.4'
P P 0.1023 0.0942 'International Tables Vol C Tables 4.2.6.8 and 6.1.1.4'
Ni Ni 0.3393 1.1124 'International Tables Vol C Tables 4.2.6.8 and 6.1.1.4'

loop_
_geom_angle_atom_site_label_1
_geom_angle_atom_site_label_2
_geom_angle_atom_site_label_3
_geom_angle
C2 Ni1 C1 47.73(15)
C2 Ni1 P1 99.91(11)
C1 Ni1 P1 147.31(12)
C2 Ni1 P2 151.12(12)
C1 Ni1 P2 103.65(12)
P1 Ni1 P2 108.91(4)
C31 P1 C21 108.23(18)
C31 P1 C11 104.59(18)
C21 P1 C11 101.58(17)
C31 P1 Ni1 113.74(13)
C21 P1 Ni1 114.42(13)
C11 P1 Ni1 113.17(12)
C41 P2 C61 104.41(18)
C41 P2 C51 105.92(17)
C61 P2 C51 102.75(17)
C41 P2 Ni1 112.16(13)
C61 P2 Ni1 111.07(12)
C51 P2 Ni1 119.17(13)
C2 C1 B5 112.4(3)
C2 C1 B6 62.7(3)
B5 C1 B6 62.4(3)
C2 C1 B4 112.2(3)
B5 C1 B4 63.9(3)
B6 C1 B4 115.9(3)
C2 C1 B3 62.3(3)
B5 C1 B3 115.5(4)
B6 C1 B3 116.5(3)
B4 C1 B3 62.1(3)
C2 C1 Ni1 65.26(19)
B5 C1 Ni1 148.4(3)
B6 C1 Ni1 92.2(2)
B4 C1 Ni1 147.6(3)
B3 C1 Ni1 91.8(2)
C1 C2 B11 113.2(3)
C1 C2 B7 113.5(3)
B11 C2 B7 63.4(3)
C1 C2 B3 63.5(3)
B11 C2 B3 116.2(3)
B7 C2 B3 62.6(3)
C1 C2 B6 62.9(3)
B11 C2 B6 62.3(3)
B7 C2 B6 115.7(3)
B3 C2 B6 117.7(3)
C1 C2 Ni1 67.01(19)
B11 C2 Ni1 147.7(3)
B7 C2 Ni1 148.2(3)
B3 C2 Ni1 93.3(2)
B6 C2 Ni1 93.3(2)
C16 C11 C12 118.8(4)
C16 C11 P1 121.1(3)
C12 C11 P1 120.1(3)
C11 C12 C13 120.7(4)
C14 C13 C12 119.7(4)
C15 C14 C13 120.4(4)
C14 C15 C16 119.9(4)
C15 C16 C11 120.5(4)
C26 C21 C22 118.8(4)
C26 C21 P1 116.9(3)
C22 C21 P1 124.2(3)
C23 C22 C21 119.9(5)
C24 C23 C22 120.0(5)
C25 C24 C23 120.6(5)
C24 C25 C26 119.8(5)
C25 C26 C21 120.9(4)
C36 C31 C32 118.5(4)
C36 C31 P1 118.0(3)
C32 C31 P1 123.5(3)
C31 C32 C33 120.5(4)
C34 C33 C32 120.1(4)
C35 C34 C33 120.1(5)
C34 C35 C36 120.3(5)
C31 C36 C35 120.4(4)
C46 C41 C42 118.3(4)
C46 C41 P2 123.5(3)
C42 C41 P2 118.2(3)
C41 C42 C43 121.0(5)
C44 C43 C42 119.4(5)
C45 C44 C43 120.0(5)
C44 C45 C46 120.6(5)
C45 C46 C41 120.8(5)
C56 C51 C52 118.1(4)
C56 C51 P2 122.2(3)
C52 C51 P2 119.5(3)
C51 C52 C53 120.8(4)
C54 C53 C52 120.7(4)
C55 C54 C53 118.4(4)
C54 C55 C56 121.5(5)
C51 C56 C55 120.5(4)
C62 C61 C66 118.5(4)
C62 C61 P2 123.7(3)
C66 C61 P2 117.6(3)
C61 C62 C63 120.8(4)
C64 C63 C62 120.6(4)
C63 C64 C65 120.2(4)
C64 C65 C66 119.4(4)
C65 C66 C61 120.4(4)
C2 B3 C1 54.2(2)
C2 B3 B8 104.2(4)
C1 B3 B8 104.1(4)
C2 B3 B7 58.4(3)
C1 B3 B7 102.6(3)
B8 B3 B7 61.0(3)
C2 B3 B4 102.9(3)
C1 B3 B4 58.7(3)
B8 B3 B4 60.7(3)
B7 B3 B4 109.2(4)
C1 B4 B3 59.2(3)
C1 B4 B8 103.3(4)
B3 B4 B8 59.2(3)
C1 B4 B9 101.7(4)
B3 B4 B9 106.8(4)
B8 B4 B9 60.1(3)
C1 B4 B5 57.8(3)
B3 B4 B5 108.0(4)
B8 B4 B5 107.3(4)
B9 B4 B5 58.6(3)
C1 B5 B9 103.3(4)
C1 B5 B6 59.0(3)
B9 B5 B6 107.0(4)
C1 B5 B10 103.6(4)
B9 B5 B10 59.6(3)
B6 B5 B10 59.2(3)
C1 B5 B4 58.4(3)
B9 B5 B4 60.2(3)
B6 B5 B4 108.6(4)
B10 B5 B4 108.2(4)
C2 B6 C1 54.4(2)
C2 B6 B10 104.3(4)
C1 B6 B10 104.9(4)
C2 B6 B11 58.5(3)
C1 B6 B11 103.2(3)
B10 B6 B11 60.9(3)
C2 B6 B5 102.8(3)
C1 B6 B5 58.6(3)
B10 B6 B5 61.2(3)
B11 B6 B5 109.4(4)
C2 B7 B3 59.0(3)
C2 B7 B12 103.4(4)
B3 B7 B12 108.3(4)
C2 B7 B11 58.3(3)
B3 B7 B11 108.9(4)
B12 B7 B11 59.9(3)
C2 B7 B8 103.3(4)
B3 B7 B8 59.2(3)
B12 B7 B8 60.6(3)
B11 B7 B8 108.4(4)
B3 B8 B4 60.1(3)
B3 B8 B9 107.5(4)
B4 B8 B9 60.1(3)
B3 B8 B7 59.8(3)
B4 B8 B7 107.7(4)
B9 B8 B7 106.7(4)
B3 B8 B12 107.8(4)
B4 B8 B12 108.4(4)
B9 B8 B12 59.8(3)
B7 B8 B12 59.5(3)
B5 B9 B10 61.2(3)
B5 B9 B8 109.2(4)
B10 B9 B8 109.2(4)
B5 B9 B12 109.0(4)
B10 B9 B12 60.0(3)
B8 B9 B12 60.4(3)
B5 B9 B4 61.2(3)
B10 B9 B4 110.3(4)
B8 B9 B4 59.8(3)
B12 B9 B4 108.7(4)
B6 B10 B9 107.0(4)
B6 B10 B12 107.8(4)
B9 B10 B12 60.6(3)
B6 B10 B11 59.5(3)
B9 B10 B11 107.5(4)
B12 B10 B11 59.9(3)
B6 B10 B5 59.6(3)
B9 B10 B5 59.2(3)
B12 B10 B5 107.9(4)
B11 B10 B5 107.0(3)
C2 B11 B6 59.1(3)
C2 B11 B12 103.5(4)
B6 B11 B12 107.8(4)
C2 B11 B7 58.3(3)
B6 B11 B7 108.8(4)
B12 B11 B7 60.0(3)
C2 B11 B10 103.7(4)
B6 B11 B10 59.5(3)
B12 B11 B10 59.9(3)
B7 B11 B10 108.1(4)
B11 B12 B7 60.1(3)
B11 B12 B10 60.2(3)
B7 B12 B10 108.4(4)
B11 B12 B9 106.8(4)
B7 B12 B9 107.0(4)
B10 B12 B9 59.3(3)
B11 B12 B8 108.0(4)
B7 B12 B8 59.9(3)
B10 B12 B8 108.2(4)
B9 B12 B8 59.8(3)

loop_
_geom_bond_atom_site_label_1
_geom_bond_atom_site_label_2
_geom_bond_distance
Ni1 C2 1.910(4)
Ni1 C1 1.936(4)
Ni1 P1 2.1828(13)
Ni1 P2 2.2065(11)
P1 C31 1.823(4)
P1 C21 1.824(4)
P1 C11 1.831(4)
P2 C41 1.818(4)
P2 C61 1.828(4)
P2 C51 1.837(4)
C1 C2 1.556(5)
C1 B5 1.697(6)
C1 B6 1.703(6)
C1 B4 1.708(6)
C1 B3 1.716(6)
C2 B11 1.688(6)
C2 B7 1.688(6)
C2 B3 1.699(6)
C2 B6 1.699(6)
C11 C16 1.382(5)
C11 C12 1.383(5)
C12 C13 1.385(5)
C13 C14 1.370(6)
C14 C15 1.370(6)
C15 C16 1.382(6)
C21 C26 1.389(5)
C21 C22 1.392(5)
C22 C23 1.390(6)
C23 C24 1.376(7)
C24 C25 1.370(7)
C25 C26 1.377(6)
C31 C36 1.383(5)
C31 C32 1.385(5)
C32 C33 1.386(6)
C33 C34 1.367(7)
C34 C35 1.363(7)
C35 C36 1.385(6)
C41 C46 1.376(5)
C41 C42 1.377(6)
C42 C43 1.386(6)
C43 C44 1.373(7)
C44 C45 1.359(7)
C45 C46 1.375(6)
C51 C56 1.383(5)
C51 C52 1.385(5)
C52 C53 1.386(6)
C53 C54 1.373(6)
C54 C55 1.372(6)
C55 C56 1.379(6)
C61 C62 1.374(5)
C61 C66 1.392(5)
C62 C63 1.377(6)
C63 C64 1.360(6)
C64 C65 1.377(6)
C65 C66 1.391(6)
B3 B8 1.750(7)
B3 B7 1.760(7)
B3 B4 1.766(7)
B4 B8 1.778(9)
B4 B9 1.782(8)
B4 B5 1.801(8)
B5 B9 1.753(8)
B5 B6 1.760(7)
B5 B10 1.789(8)
B6 B10 1.753(7)
B6 B11 1.753(7)
B7 B12 1.773(7)
B7 B11 1.775(8)
B7 B8 1.782(8)
B8 B9 1.783(9)
B8 B12 1.794(8)
B9 B10 1.760(8)
B9 B12 1.784(9)
B10 B12 1.773(8)
B10 B11 1.778(8)
B11 B12 1.772(7)
